data_4516467
loop_
_publ_author_name
'Blanchard, Florent'
'Ellart, Marine'
'Rivenet, Murielle'
'Vigier, Nicolas'
'Hablot, Isabelle'
'Morel, Bertrand'
'Grandjean, St\'ephane'
'Abraham, Francis'

_publ_section_title
;
 Role of Ammonium Ions in the Formation of Ammonium Uranyl Peroxides and
 Uranyl Peroxo-oxalates
;
_journal_issue 1
_journal_name_full 'Crystal Growth &amp; Design'
_journal_page_first 200
_journal_paper_doi 10.1021/acs.cgd.5b01090
_journal_volume 16
_journal_year 2015
_chemical_formula_moiety 'C10 O40 U5, 10(N), 8(O)'
_chemical_formula_sum 'C10 N10 O48 U5'
_chemical_formula_weight 2218.35
_space_group_crystal_system monoclinic
_space_group_IT_number 12
_space_group_name_Hall '-C 2y'
_space_group_name_H-M_alt 'C 1 2/m 1'
_audit_creation_date 2015-06-16
_audit_creation_method
;
Olex2 1.2
(compiled 2015.01.26 svn.r3150 for OlexSys, GUI svn.r4998)
;
_cell_angle_alpha 90
_cell_angle_beta 98.2710(10)
_cell_angle_gamma 90
_cell_formula_units_Z 4
_cell_length_a 27.9494(11)
_cell_length_b 19.9702(8)
_cell_length_c 10.7251(4)
_cell_measurement_reflns_used 9753
_cell_measurement_temperature 100
_cell_measurement_theta_max 30.481
_cell_measurement_theta_min 2.433
_cell_volume 5924.0(4)
_computing_molecular_graphics 'Olex2 (Dolomanov et al., 2009)'
_computing_publication_material 'Olex2 (Dolomanov et al., 2009)'
_computing_structure_refinement 'XL (Sheldrick, 2008)'
_diffrn_ambient_temperature 100
_diffrn_detector 'Bruker APEX2 area detector'
_diffrn_detector_area_resol_mean 7.9
_diffrn_detector_type 'CCD area detector'
_diffrn_measured_fraction_theta_full 1.000
_diffrn_measured_fraction_theta_max 0.999
_diffrn_measurement_device 'three-circle diffractometer'
_diffrn_measurement_device_type 'Bruker APEX2 microsource'
_diffrn_measurement_method '\w and \f scans'
_diffrn_radiation_monochromator 'mirror optics'
_diffrn_radiation_probe x-ray
_diffrn_radiation_type MoK\a
_diffrn_radiation_wavelength 0.71073
_diffrn_reflns_av_R_equivalents 0.0396
_diffrn_reflns_av_unetI/netI 0.0204
_diffrn_reflns_Laue_measured_fraction_full 1.000
_diffrn_reflns_Laue_measured_fraction_max 0.999
_diffrn_reflns_limit_h_max 39
_diffrn_reflns_limit_h_min -39
_diffrn_reflns_limit_k_max 28
_diffrn_reflns_limit_k_min -28
_diffrn_reflns_limit_l_max 15
_diffrn_reflns_limit_l_min -15
_diffrn_reflns_number 90039
_diffrn_reflns_point_group_measured_fraction_full 1.000
_diffrn_reflns_point_group_measured_fraction_max 0.999
_diffrn_reflns_theta_full 25.242
_diffrn_reflns_theta_max 30.543
_diffrn_reflns_theta_min 1.472
_diffrn_source 'microfocus sealed X-ray tube'
_diffrn_source_type 'Incoatec I\ms'
_exptl_absorpt_coefficient_mu 13.732
_exptl_absorpt_correction_T_max 0.7461
_exptl_absorpt_correction_T_min 0.5549
_exptl_absorpt_correction_type multi-scan
_exptl_absorpt_process_details sadabs
_exptl_crystal_colour yellow
_exptl_crystal_density_diffrn 2.487
_exptl_crystal_description needle
_exptl_crystal_F_000 3896
_exptl_crystal_size_max 0.183
_exptl_crystal_size_mid 0.113
_exptl_crystal_size_min 0.087
_refine_diff_density_max 2.397
_refine_diff_density_min -1.317
_refine_diff_density_rms 0.218
_refine_ls_extinction_method none
_refine_ls_goodness_of_fit_ref 1.074
_refine_ls_hydrogen_treatment undef
_refine_ls_matrix_type full
_refine_ls_number_parameters 341
_refine_ls_number_reflns 9320
_refine_ls_number_restraints 0
_refine_ls_restrained_S_all 1.074
_refine_ls_R_factor_all 0.0286
_refine_ls_R_factor_gt 0.0242
_refine_ls_shift/su_max 0.002
_refine_ls_shift/su_mean 0.000
_refine_ls_structure_factor_coef Fsqd
_refine_ls_weighting_details 'w=1/[\s^2^(Fo^2^)+(0.0355P)^2^+55.4287P] where P=(Fo^2^+2Fc^2^)/3'
_refine_ls_weighting_scheme calc
_refine_ls_wR_factor_gt 0.0687
_refine_ls_wR_factor_ref 0.0709
_reflns_Friedel_coverage 0.000
_reflns_number_gt 8376
_reflns_number_total 9320
_reflns_threshold_expression 'I > 2\s(I)'
_cod_data_source_file cg5b01090_si_002.cif
_cod_data_source_block u5ox5
_cod_database_code 4516467
_shelxl_version_number 2014-3
_shelx_space_group_comment
;
The symmetry employed for this shelxl refinement is uniquely defined
by the following loop, which should always be used as a source of
symmetry information in preference to the above space-group names.
They are only intended as comments.
;
_olex2_refinement_description
;
1. Others
 Sof(O221)=Sof(C51)=1-FVAR(1)
 Sof(O222)=Sof(C52)=FVAR(1)
 Sof(N72)=0.5*(1-FVAR(3))
 Sof(N71)=0.5*FVAR(3)
 Fixed Sof: O1W1(0.5) O1W2(0.5) O2W1(0.25) O2W2(0.25) O3W(0.5) O4W(0.5)
 O51W(0.5) O52W(0.5) O6W(0.25) O7W(0.25)
;
_olex2_submission_special_instructions 'No special instructions were received'

loop_
_space_group_symop_operation_xyz
'x, y, z'
'-x, y, -z'
'x+1/2, y+1/2, z'
'-x+1/2, y+1/2, -z'
'-x, -y, -z'
'x, -y, z'
'-x+1/2, -y+1/2, -z'
'x+1/2, -y+1/2, z'

loop_
_atom_site_label
_atom_site_type_symbol
_atom_site_fract_x
_atom_site_fract_y
_atom_site_fract_z
_atom_site_U_iso_or_equiv
_atom_site_adp_type
_atom_site_occupancy
_atom_site_site_symmetry_order
_atom_site_calc_flag
_atom_site_refinement_flags_posn
_atom_site_refinement_flags_adp
_atom_site_refinement_flags_occupancy
U1 U 0.06386(2) 0.0000 0.26241(2) 0.01466(5) Uani 1 2 d S T P
U2 U 0.25339(2) 0.10933(2) 0.70793(2) 0.01597(4) Uani 1 1 d . . .
U3 U 0.13495(2) 0.17468(2) 0.43668(2) 0.01552(4) Uani 1 1 d . . .
O1 O 0.05028(15) 0.0000 0.4235(4) 0.0177(8) Uani 1 2 d S T P
O2 O 0.07591(17) 0.0000 0.1029(4) 0.0234(9) Uani 1 2 d S T P
O3 O 0.08447(11) 0.11362(15) 0.2817(3) 0.0224(6) Uani 1 1 d . . .
O4 O 0.12896(10) 0.07337(15) 0.3218(3) 0.0200(6) Uani 1 1 d . . .
O5 O -0.00847(11) -0.06590(16) 0.2037(3) 0.0235(6) Uani 1 1 d . . .
O6 O 0.19922(13) 0.09178(18) 0.7743(3) 0.0271(7) Uani 1 1 d . . .
O7 O 0.30743(11) 0.12615(17) 0.6424(3) 0.0234(6) Uani 1 1 d . . .
O8 O 0.20750(11) 0.11815(14) 0.5066(3) 0.0192(6) Uani 1 1 d . . .
O9 O 0.20943(11) 0.18519(15) 0.5685(3) 0.0208(6) Uani 1 1 d . . .
O10 O 0.2531(2) 0.0000 0.6249(4) 0.0290(11) Uani 1 2 d S T P
O11 O 0.2820(2) 0.0000 0.7540(5) 0.0377(14) Uani 1 2 d S T P
O12 O 0.25960(12) 0.21796(15) 0.8051(3) 0.0213(6) Uani 1 1 d . . .
O13 O 0.29664(15) 0.11075(17) 0.9192(3) 0.0336(8) Uani 1 1 d . . .
O14 O 0.29737(14) 0.28415(17) 0.9571(3) 0.0297(7) Uani 1 1 d . . .
O15 O 0.13348(13) 0.28173(17) 0.5439(4) 0.0291(7) Uani 1 1 d . . .
O16 O 0.10637(11) 0.13708(16) 0.5600(3) 0.0229(6) Uani 1 1 d . . .
O17 O 0.16167(12) 0.21311(16) 0.3132(3) 0.0224(6) Uani 1 1 d . . .
O18 O 0.06288(17) 0.2397(3) 0.3766(5) 0.0594(15) Uani 1 1 d . . .
O19 O 0.1017(2) 0.3846(2) 0.5430(6) 0.0574(14) Uani 1 1 d . . .
O20 O 0.32458(17) 0.1686(2) 1.0931(4) 0.0425(10) Uani 1 1 d . . .
O21 O -0.08907(12) -0.06865(18) 0.1732(4) 0.0312(8) Uani 1 1 d . . .
O221 O 0.0159(5) 0.3248(7) 0.4137(13) 0.077(4) Uiso 0.511(15) 1 d . . .
O222 O 0.0422(7) 0.3545(10) 0.3345(18) 0.113(7) Uiso 0.489(15) 1 d . . .
C1 C -0.05012(15) -0.0388(2) 0.1874(4) 0.0204(8) Uani 1 1 d . . .
C2 C 0.28612(17) 0.2288(2) 0.9109(4) 0.0240(8) Uani 1 1 d . . .
C3 C 0.3046(2) 0.1645(3) 0.9832(5) 0.0308(10) Uani 1 1 d . . .
C4 C 0.1018(3) 0.3256(3) 0.5075(7) 0.0454(15) Uani 1 1 d . . .
C52 C 0.0692(6) 0.3096(9) 0.3897(17) 0.055(4) Uiso 0.489(15) 1 d . . .
C51 C 0.0539(4) 0.2910(6) 0.4307(12) 0.038(3) Uiso 0.511(15) 1 d . . .
N1 N 0.13497(19) 0.0000 0.6201(5) 0.0224(10) Uani 1 2 d S T P
N2 N 0.22613(15) 0.3303(2) 0.6553(4) 0.0293(9) Uani 1 1 d . . .
N3 N 0.1740(2) 0.0000 0.9717(5) 0.0285(12) Uani 1 2 d S T P
N4 N 0.36905(18) 0.2959(2) 0.1753(5) 0.0379(10) Uani 1 1 d . . .
N5 N 0.30148(17) 0.4060(2) 0.8420(4) 0.0304(9) Uani 1 1 d . . .
N6 N 0.0000 0.1290(4) 0.5000 0.057(3) Uani 1 2 d S T P
N71 N 0.1510(4) 0.5000 0.4650(12) 0.046(4) Uiso 0.71(3) 2 d S T P
N72 N 0.1311(14) 0.5000 0.383(4) 0.067(12) Uiso 0.29(3) 2 d S T P
O1W1 O 0.9752(3) 0.1943(4) 0.2845(8) 0.0382(17) Uiso 0.5 1 d . . .
O1W2 O 0.9497(6) 0.2910(9) 0.2171(16) 0.100(5) Uiso 0.5 1 d . . .
O2W1 O 0.2898(9) 0.0000 0.069(2) 0.093(6) Uiso 0.5 2 d S T P
O2W2 O 0.3226(7) 0.0000 0.0486(17) 0.069(4) Uiso 0.5 2 d S T P
O3W O 0.3957(4) 0.0773(6) 0.2028(11) 0.066(3) Uiso 0.5 1 d . . .
O4W O 0.1071(4) 0.3285(6) 0.1702(11) 0.065(3) Uiso 0.5 1 d . . .
O51W O 0.0861(5) 0.2072(8) 0.0639(14) 0.085(4) Uiso 0.5 1 d . . .
O52W O 0.0769(6) 0.1650(10) 0.0423(17) 0.100(5) Uiso 0.5 1 d . . .
O6W O 0.2227(8) 0.5000 0.694(2) 0.094(6) Uiso 0.5 2 d S T P
O7W O 0.0000 0.4474(11) 0.5000 0.085(5) Uiso 0.5 2 d S T P

loop_
_atom_site_aniso_label
_atom_site_aniso_U_11
_atom_site_aniso_U_22
_atom_site_aniso_U_33
_atom_site_aniso_U_23
_atom_site_aniso_U_13
_atom_site_aniso_U_12
U1 0.01466(9) 0.01396(9) 0.01502(9) 0.000 0.00098(7) 0.000
U2 0.01992(7) 0.01189(7) 0.01556(7) -0.00009(5) 0.00075(5) -0.00357(5)
U3 0.01558(7) 0.01294(7) 0.01834(7) 0.00143(5) 0.00340(5) -0.00080(5)
O1 0.0168(18) 0.0174(19) 0.0192(19) 0.000 0.0036(15) 0.000
O2 0.028(2) 0.024(2) 0.0176(19) 0.000 0.0027(17) 0.000
O3 0.0189(13) 0.0160(14) 0.0300(16) 0.0020(12) -0.0045(12) 0.0011(11)
O4 0.0154(12) 0.0171(13) 0.0267(15) -0.0009(11) 0.0003(11) 0.0012(11)
O5 0.0184(13) 0.0178(14) 0.0324(17) -0.0022(12) -0.0027(12) -0.0020(11)
O6 0.0319(17) 0.0286(17) 0.0222(15) -0.0020(13) 0.0085(13) -0.0127(14)
O7 0.0177(13) 0.0222(15) 0.0304(16) -0.0039(13) 0.0037(12) -0.0016(11)
O8 0.0224(14) 0.0136(13) 0.0204(14) -0.0034(11) -0.0015(11) 0.0016(11)
O9 0.0233(14) 0.0126(13) 0.0251(15) -0.0030(11) -0.0010(12) 0.0001(11)
O10 0.047(3) 0.0132(19) 0.022(2) 0.000 -0.011(2) 0.000
O11 0.061(4) 0.015(2) 0.029(3) 0.000 -0.023(2) 0.000
O12 0.0313(16) 0.0151(13) 0.0179(13) -0.0031(11) 0.0049(12) -0.0031(12)
O13 0.054(2) 0.0198(16) 0.0226(16) -0.0024(12) -0.0111(15) -0.0050(15)
O14 0.043(2) 0.0209(16) 0.0255(16) -0.0076(13) 0.0071(14) -0.0108(14)
O15 0.0320(17) 0.0168(15) 0.0407(19) -0.0065(14) 0.0123(15) -0.0023(13)
O16 0.0241(14) 0.0231(15) 0.0236(15) -0.0019(12) 0.0099(12) -0.0044(12)
O17 0.0305(16) 0.0175(14) 0.0204(14) 0.0026(11) 0.0076(12) -0.0042(12)
O18 0.041(2) 0.054(3) 0.074(3) -0.027(3) -0.021(2) 0.032(2)
O19 0.078(4) 0.023(2) 0.076(4) -0.009(2) 0.028(3) 0.009(2)
O20 0.063(3) 0.031(2) 0.0268(19) -0.0045(15) -0.0149(18) -0.0055(18)
O21 0.0208(15) 0.0237(17) 0.049(2) 0.0014(15) 0.0048(14) -0.0045(13)
C1 0.0199(18) 0.0201(19) 0.0207(18) 0.0009(15) 0.0015(14) 0.0006(15)
C2 0.032(2) 0.021(2) 0.0206(19) -0.0051(16) 0.0067(16) -0.0087(17)
C3 0.040(3) 0.024(2) 0.025(2) -0.0037(18) -0.0055(19) -0.0066(19)
C4 0.053(4) 0.027(3) 0.057(4) -0.006(2) 0.011(3) 0.013(2)
N1 0.021(2) 0.021(2) 0.024(3) 0.000 0.0008(19) 0.000
N2 0.0283(19) 0.026(2) 0.034(2) 0.0088(16) 0.0087(17) -0.0004(16)
N3 0.034(3) 0.031(3) 0.019(2) 0.000 0.000(2) 0.000
N4 0.046(3) 0.025(2) 0.040(2) -0.0090(18) -0.005(2) -0.0060(19)
N5 0.041(2) 0.0232(19) 0.030(2) -0.0065(16) 0.0134(18) -0.0043(17)
N6 0.020(3) 0.023(3) 0.128(8) 0.000 0.010(4) 0.000

loop_
_atom_type_symbol
_atom_type_description
_atom_type_scat_dispersion_real
_atom_type_scat_dispersion_imag
_atom_type_scat_source
C C 0.0033 0.0016 'International Tables Vol C Tables 4.2.6.8 and 6.1.1.4'
N N 0.0061 0.0033 'International Tables Vol C Tables 4.2.6.8 and 6.1.1.4'
O O 0.0106 0.0060 'International Tables Vol C Tables 4.2.6.8 and 6.1.1.4'
U U -9.6767 9.6646 'International Tables Vol C Tables 4.2.6.8 and 6.1.1.4'

loop_
_geom_angle_atom_site_label_1
_geom_angle_atom_site_label_2
_geom_angle_atom_site_label_3
_geom_angle
_geom_angle_site_symmetry_1
_geom_angle_site_symmetry_3
O1 U1 O3 89.90(9) . .
O1 U1 O3 89.90(9) . 6
O1 U1 O4 90.10(13) . 6
O1 U1 O4 90.10(13) . .
O1 U1 O5 88.08(13) . 6
O1 U1 O5 88.08(13) . .
O2 U1 O1 178.82(19) . .
O2 U1 O3 90.40(9) . .
O2 U1 O3 90.40(9) . 6
O2 U1 O4 90.83(14) . .
O2 U1 O4 90.83(14) . 6
O2 U1 O5 90.92(15) . 6
O2 U1 O5 90.92(15) . .
O3 U1 O3 151.17(15) . 6
O3 U1 O4 114.13(10) 6 .
O3 U1 O4 37.04(10) 6 6
O3 U1 O4 114.13(10) . 6
O3 U1 O4 37.04(10) . .
O3 U1 O5 71.44(10) 6 .
O3 U1 O5 71.43(10) . 6
O3 U1 O5 137.37(11) 6 6
O3 U1 O5 137.36(11) . .
O4 U1 O4 77.09(14) . 6
O4 U1 O5 108.46(10) . 6
O4 U1 O5 174.15(10) . .
O4 U1 O5 174.16(10) 6 6
O4 U1 O5 108.46(10) 6 .
O5 U1 O5 65.94(15) . 6
O6 U2 O8 89.95(13) . .
O6 U2 O9 89.14(14) . .
O6 U2 O10 90.70(18) . .
O6 U2 O11 90.9(2) . .
O6 U2 O12 90.96(13) . .
O6 U2 O13 88.11(15) . .
O7 U2 O6 179.54(16) . .
O7 U2 O8 90.27(13) . .
O7 U2 O9 91.28(13) . .
O7 U2 O10 88.97(17) . .
O7 U2 O11 88.6(2) . .
O7 U2 O12 89.34(13) . .
O7 U2 O13 91.70(15) . .
O8 U2 O10 75.60(12) . .
O8 U2 O12 109.03(10) . .
O8 U2 O13 174.22(12) . .
O9 U2 O8 36.99(10) . .
O9 U2 O10 112.59(13) . .
O9 U2 O11 149.69(14) . .
O9 U2 O12 72.07(10) . .
O9 U2 O13 137.49(11) . .
O10 U2 O12 175.08(14) . .
O10 U2 O13 109.86(13) . .
O11 U2 O8 112.70(13) . .
O11 U2 O10 37.10(15) . .
O11 U2 O12 138.22(13) . .
O11 U2 O13 72.79(14) . .
O12 U2 O13 65.57(11) . .
O3 U3 O4 36.83(10) . .
O3 U3 O15 137.63(11) . .
O3 U3 O18 72.39(13) . .
O4 U3 O15 174.46(11) . .
O4 U3 O18 109.21(13) . .
O8 U3 O3 112.23(10) . .
O8 U3 O4 75.41(10) . .
O8 U3 O9 37.01(10) . .
O8 U3 O15 110.14(11) . .
O8 U3 O18 175.38(13) . .
O9 U3 O3 149.06(11) . .
O9 U3 O4 112.34(10) . .
O9 U3 O15 73.19(11) . .
O9 U3 O18 138.38(13) . .
O16 U3 O3 91.05(13) . .
O16 U3 O4 91.16(13) . .
O16 U3 O8 91.07(13) . .
O16 U3 O9 92.49(13) . .
O16 U3 O15 88.83(13) . .
O16 U3 O18 88.80(19) . .
O17 U3 O3 88.36(13) . .
O17 U3 O4 89.27(13) . .
O17 U3 O8 90.55(13) . .
O17 U3 O9 88.78(13) . .
O17 U3 O15 90.58(13) . .
O17 U3 O16 178.38(15) . .
O17 U3 O18 89.58(19) . .
O18 U3 O15 65.24(14) . .
U1 O3 U3 132.64(14) . .
O4 O3 U1 71.80(16) . .
O4 O3 U3 71.70(16) . .
U1 O4 U3 132.00(13) . .
O3 O4 U1 71.16(16) . .
O3 O4 U3 71.47(17) . .
C1 O5 U1 121.2(3) . .
U3 O8 U2 131.36(13) . .
O9 O8 U2 71.30(16) . .
O9 O8 U3 71.63(16) . .
U2 O9 U3 131.46(13) . .
O8 O9 U2 71.71(16) . .
O8 O9 U3 71.36(16) . .
U2 O10 U2 135.7(2) 6 .
O11 O10 U2 71.28(12) . .
O11 O10 U2 71.29(12) . 6
U2 O11 U2 136.2(2) 6 .
O10 O11 U2 71.62(12) . 6
O10 O11 U2 71.62(12) . .
C2 O12 U2 122.2(3) . .
C3 O13 U2 122.8(3) . .
C4 O15 U3 121.4(4) . .
C52 O18 U3 114.8(7) . .
C51 O18 U3 123.2(6) . .
C51 O18 C52 32.3(8) . .
O222 O221 C52 50.5(11) . .
C51 O221 O222 78.4(13) . .
C51 O221 C52 28.0(8) . .
O221 O222 C51 48.3(9) . .
C52 O222 O221 74.5(15) . .
C52 O222 C51 26.3(9) . .
O5 C1 C1 115.2(2) . 6
O21 C1 O5 125.8(4) . .
O21 C1 C1 119.0(3) . 6
O12 C2 C3 114.3(4) . .
O14 C2 O12 126.1(5) . .
O14 C2 C3 119.6(4) . .
O13 C3 C2 114.0(4) . .
O20 C3 O13 126.2(5) . .
O20 C3 C2 119.7(4) . .
O15 C4 C52 115.5(8) . .
O15 C4 C51 110.6(6) . .
O19 C4 O15 126.5(7) . .
O19 C4 C52 116.1(9) . .
O19 C4 C51 121.5(7) . .
C52 C4 C51 27.6(7) . .
O18 C52 O221 95.7(12) . .
O18 C52 C4 110.5(12) . .
O222 C52 O18 126.8(16) . .
O222 C52 O221 55.0(12) . .
O222 C52 C4 119.9(16) . .
C4 C52 O221 107.3(12) . .
C51 C52 O18 59.9(16) . .
C51 C52 O221 51.0(15) . .
C51 C52 O222 106(2) . .
C51 C52 C4 86.5(18) . .
O18 C51 O221 127.8(12) . .
O18 C51 O222 112.7(11) . .
O18 C51 C4 112.7(9) . .
O221 C51 O222 53.3(10) . .
O221 C51 C4 117.8(11) . .
C4 C51 O222 93.7(10) . .
C52 C51 O18 87.8(18) . .
C52 C51 O221 101.1(19) . .
C52 C51 O222 47.9(16) . .
C52 C51 C4 65.8(16) . .

loop_
_geom_bond_atom_site_label_1
_geom_bond_atom_site_label_2
_geom_bond_distance
_geom_bond_site_symmetry_2
U1 O1 1.821(4) .
U1 O2 1.791(4) .
U1 O3 2.343(3) .
U1 O3 2.343(3) 6
U1 O4 2.352(3) 6
U1 O4 2.352(3) .
U1 O5 2.419(3) .
U1 O5 2.419(3) 6
U2 O6 1.798(3) .
U2 O7 1.787(3) .
U2 O8 2.354(3) .
U2 O9 2.348(3) .
U2 O10 2.3576(19) .
U2 O11 2.353(2) .
U2 O12 2.402(3) .
U2 O13 2.410(3) .
U3 O3 2.359(3) .
U3 O4 2.362(3) .
U3 O8 2.348(3) .
U3 O9 2.351(3) .
U3 O15 2.431(3) .
U3 O16 1.804(3) .
U3 O17 1.784(3) .
U3 O18 2.406(4) .
O3 O4 1.491(4) .
O5 C1 1.273(5) .
O8 O9 1.491(4) .
O10 U2 2.3576(19) 6
O10 O11 1.499(6) .
O11 U2 2.353(2) 6
O12 C2 1.281(5) .
O13 C3 1.276(6) .
O14 C2 1.233(5) .
O15 C4 1.267(7) .
O18 C52 1.411(18) .
O18 C51 1.222(13) .
O19 C4 1.239(7) .
O20 C3 1.232(6) .
O21 C1 1.232(5) .
O221 O222 1.34(2) .
O221 C52 1.58(2) .
O221 C51 1.249(17) .
O222 C52 1.26(2) .
O222 C51 1.64(2) .
C1 C1 1.549(9) 6
C2 C3 1.551(7) .
C4 C52 1.483(18) .
C4 C51 1.622(14) .
C52 C51 0.754(18) .
N71 N72 0.97(4) .
O2W1 O2W2 0.97(2) .
O51W O52W 0.90(2) .

loop_
_geom_torsion_atom_site_label_1
_geom_torsion_atom_site_label_2
_geom_torsion_atom_site_label_3
_geom_torsion_atom_site_label_4
_geom_torsion
_geom_torsion_site_symmetry_1
_geom_torsion_site_symmetry_4
U1 O3 O4 U3 -149.30(12) . .
U1 O5 C1 O21 -170.3(4) . .
U1 O5 C1 C1 9.1(3) . 6
U2 O8 O9 U3 -147.93(12) . .
U2 O10 O11 U2 155.8(2) . 6
U2 O10 O11 U2 -155.8(2) 6 .
U2 O12 C2 O14 167.7(4) . .
U2 O12 C2 C3 -12.5(5) . .
U2 O13 C3 O20 176.8(5) . .
U2 O13 C3 C2 -2.7(7) . .
U3 O3 O4 U1 149.30(12) . .
U3 O8 O9 U2 147.93(12) . .
U3 O15 C4 O19 -168.9(6) . .
U3 O15 C4 C52 -5.4(11) . .
U3 O15 C4 C51 24.2(8) . .
U3 O18 C52 O221 -151.3(7) . .
U3 O18 C52 O222 158.9(17) . .
U3 O18 C52 C4 -40.4(14) . .
U3 O18 C52 C51 -113.5(15) . .
U3 O18 C51 O221 -173.2(12) . .
U3 O18 C51 O222 126.4(10) . .
U3 O18 C51 C4 21.8(13) . .
U3 O18 C51 C52 84.4(17) . .
O12 C2 C3 O13 9.7(7) . .
O12 C2 C3 O20 -169.8(5) . .
O14 C2 C3 O13 -170.5(5) . .
O14 C2 C3 O20 10.0(8) . .
O15 C4 C52 O18 29.9(16) . .
O15 C4 C52 O221 133.1(10) . .
O15 C4 C52 O222 -167.8(15) . .
O15 C4 C52 C51 86.0(18) . .
O15 C4 C51 O18 -29.4(12) . .
O15 C4 C51 O221 164.1(11) . .
O15 C4 C51 O222 -145.9(9) . .
O15 C4 C51 C52 -105.9(18) . .
O18 C52 C51 O221 -128.1(13) . .
O18 C52 C51 O222 -123.7(16) . .
O18 C52 C51 C4 116.2(8) . .
O19 C4 C52 O18 -164.7(9) . .
O19 C4 C52 O221 -61.6(14) . .
O19 C4 C52 O222 -2(2) . .
O19 C4 C52 C51 -108.7(17) . .
O19 C4 C51 O18 163.0(9) . .
O19 C4 C51 O221 -3.5(16) . .
O19 C4 C51 O222 46.5(12) . .
O19 C4 C51 C52 86.5(19) . .
O221 O222 C52 O18 68(2) . .
O221 O222 C52 C4 -91.0(17) . .
O221 O222 C52 C51 4(2) . .
O221 O222 C51 O18 121.1(14) . .
O221 O222 C51 C4 -122.3(12) . .
O221 O222 C51 C52 -175(3) . .
O221 C52 C51 O18 128.1(13) . .
O221 C52 C51 O222 4(2) . .
O221 C52 C51 C4 -115.7(11) . .
O222 O221 C52 O18 -131.7(17) . .
O222 O221 C52 C4 114.7(17) . .
O222 O221 C52 C51 -175(3) . .
O222 O221 C51 O18 -91.8(17) . .
O222 O221 C51 C4 72.4(14) . .
O222 O221 C51 C52 4(2) . .
O222 C52 C51 O18 123.7(16) . .
O222 C52 C51 O221 -4(2) . .
O222 C52 C51 C4 -120.1(19) . .
C4 C52 C51 O18 -116.2(8) . .
C4 C52 C51 O221 115.7(11) . .
C4 C52 C51 O222 120.1(19) . .
C52 O18 C51 O221 102(2) . .
C52 O18 C51 O222 42.0(16) . .
C52 O18 C51 C4 -62.6(17) . .
C52 O221 O222 C51 2.5(12) . .
C52 O221 C51 O18 -96(2) . .
C52 O221 C51 O222 -4(2) . .
C52 O221 C51 C4 68.4(18) . .
C52 O222 C51 O18 -64(2) . .
C52 O222 C51 O221 175(3) . .
C52 O222 C51 C4 52(2) . .
C52 C4 C51 O18 76.5(19) . .
C52 C4 C51 O221 -90(2) . .
C52 C4 C51 O222 -40.1(17) . .
C51 O18 C52 O221 -37.9(14) . .
C51 O18 C52 O222 -88(2) . .
C51 O18 C52 C4 73.1(18) . .
C51 O221 O222 C52 -2.5(12) . .
C51 O221 C52 O18 43.2(16) . .
C51 O221 C52 O222 175(3) . .
C51 O221 C52 C4 -70.4(19) . .
C51 O222 C52 O18 64(2) . .
C51 O222 C52 O221 -4(2) . .
C51 O222 C52 C4 -95(3) . .
C51 C4 C52 O18 -56.0(16) . .
C51 C4 C52 O221 47.2(15) . .
C51 C4 C52 O222 106(3) . .
